data_4082619
loop_
_publ_author_name
'Bernhammer, Jan C.'
'Huynh, Han Vinh'

_publ_section_title
;
 Platinum(II) Complexes with Thioether-Functionalized
 Benzimidazolin-2-ylidene Ligands: Synthesis, Structural Characterization,
 and Application in Hydroelementation Reactions
;
_journal_issue 1
_journal_name_full Organometallics
_journal_page_first 172
_journal_paper_doi 10.1021/om400929t
_journal_volume 33
_journal_year 2014
_chemical_formula_sum 'C16 H24 Br2 N2 Pt S'
_chemical_formula_weight 631.34
_chemical_name_systematic
; 
 ? 
;
_space_group_IT_number 14
_symmetry_cell_setting monoclinic
_symmetry_space_group_name_Hall '-P 2yn'
_symmetry_space_group_name_H-M 'P 1 21/n 1'
_atom_sites_solution_hydrogens geom
_atom_sites_solution_primary direct
_atom_sites_solution_secondary difmap
_audit_creation_method SHELXL-97
_cell_angle_alpha 90.00
_cell_angle_beta 110.1410(10)
_cell_angle_gamma 90.00
_cell_formula_units_Z 4
_cell_length_a 10.0593(5)
_cell_length_b 13.9747(7)
_cell_length_c 14.2926(8)
_cell_measurement_reflns_used 5863
_cell_measurement_temperature 100(2)
_cell_measurement_theta_max 27.51
_cell_measurement_theta_min 2.17
_cell_volume 1886.33(17)
_computing_cell_refinement 'Bruker SMART'
_computing_data_collection 'Bruker SMART'
_computing_data_reduction 'Bruker SAINT'
_computing_molecular_graphics 'Bruker SHELXTL'
_computing_publication_material 'Bruker SHELXTL'
_computing_structure_refinement 'SHELXL-97 (Sheldrick, 2008)'
_computing_structure_solution 'SHELXS-97 (Sheldrick, 2008)'
_diffrn_ambient_temperature 100(2)
_diffrn_measured_fraction_theta_full 0.997
_diffrn_measured_fraction_theta_max 0.997
_diffrn_measurement_device_type 'CCD area detector'
_diffrn_measurement_method 'phi and omega scans'
_diffrn_radiation_monochromator graphite
_diffrn_radiation_source 'fine-focus sealed tube'
_diffrn_radiation_type MoK\a
_diffrn_radiation_wavelength 0.71073
_diffrn_reflns_av_R_equivalents 0.0343
_diffrn_reflns_av_sigmaI/netI 0.0373
_diffrn_reflns_limit_h_max 12
_diffrn_reflns_limit_h_min -13
_diffrn_reflns_limit_k_max 14
_diffrn_reflns_limit_k_min -18
_diffrn_reflns_limit_l_max 18
_diffrn_reflns_limit_l_min -14
_diffrn_reflns_number 13036
_diffrn_reflns_theta_full 27.50
_diffrn_reflns_theta_max 27.50
_diffrn_reflns_theta_min 2.10
_exptl_absorpt_coefficient_mu 11.784
_exptl_absorpt_correction_T_max 0.5630
_exptl_absorpt_correction_T_min 0.3338
_exptl_absorpt_correction_type multi-scan
_exptl_absorpt_process_details 'Sadabs, (Sheldrick 2008)'
_exptl_crystal_colour Colourless
_exptl_crystal_density_diffrn 2.223
_exptl_crystal_density_meas ?
_exptl_crystal_density_method 'not measured'
_exptl_crystal_description Block
_exptl_crystal_F_000 1192
_exptl_crystal_size_max 0.38
_exptl_crystal_size_mid 0.26
_exptl_crystal_size_min 0.16
_refine_diff_density_max 1.894
_refine_diff_density_min -1.886
_refine_diff_density_rms 0.189
_refine_ls_extinction_method none
_refine_ls_goodness_of_fit_ref 1.048
_refine_ls_hydrogen_treatment constr
_refine_ls_matrix_type full
_refine_ls_number_parameters 203
_refine_ls_number_reflns 4315
_refine_ls_number_restraints 0
_refine_ls_restrained_S_all 1.048
_refine_ls_R_factor_all 0.0349
_refine_ls_R_factor_gt 0.0310
_refine_ls_shift/su_max 0.001
_refine_ls_shift/su_mean 0.000
_refine_ls_structure_factor_coef Fsqd
_refine_ls_weighting_details 'calc w=1/[\s^2^(Fo^2^)+(0.0356P)^2^+9.4193P] where P=(Fo^2^+2Fc^2^)/3'
_refine_ls_weighting_scheme calc
_refine_ls_wR_factor_gt 0.0773
_refine_ls_wR_factor_ref 0.0788
_reflns_number_gt 3945
_reflns_number_total 4315
_reflns_threshold_expression >2sigma(I)
_cod_data_source_file om400929t_si_002.cif
_cod_data_source_block c662
_cod_depositor_comments
;
The following automatic conversions were performed:

'_symmetry_cell_setting' value 'Monoclinic' changed to 'monoclinic'
according to
/usr/data/users/saulius/automatic-downloads/current/ACS/lib/dictionaries/cif_core.dic
dictionary named 'cif_core.dic' version 2.4.2 from
2011-04-26.

'_exptl_absorpt_correction_type' value 'Multi-scan'
changed to 'multi-scan' according to
/usr/data/users/saulius/automatic-downloads/current/ACS/lib/dictionaries/cif_core.dic
dictionary named 'cif_core.dic' version 2.4.2 from 2011-04-26.

Automatic conversion script
Id: cif_fix_values 2281 2013-09-26 08:29:07Z andrius 

The following automatic conversions were performed:

'_exptl_crystal_density_meas' value 'Not Measured' was changed to '?'
- the value is perceived as not measured.

Automatic conversion script
Id: cif_fix_values 3008 2015-01-20 13:52:24Z robertas 
;
_cod_original_sg_symbol_H-M P2(1)/n
_cod_database_code 4082619

loop_
_symmetry_equiv_pos_as_xyz
'x, y, z'
'-x+1/2, y+1/2, -z+1/2'
'-x, -y, -z'
'x-1/2, -y-1/2, z-1/2'

loop_
_atom_site_label
_atom_site_type_symbol
_atom_site_fract_x
_atom_site_fract_y
_atom_site_fract_z
_atom_site_U_iso_or_equiv
_atom_site_adp_type
_atom_site_occupancy
_atom_site_symmetry_multiplicity
_atom_site_calc_flag
_atom_site_refinement_flags
Pt1 Pt 0.402020(19) 0.732037(13) 0.220898(14) 0.01242(7) Uani 1 1 d .
Br1 Br 0.63123(6) 0.67974(4) 0.21632(5) 0.02636(14) Uani 1 1 d .
Br2 Br 0.38021(6) 0.58622(4) 0.31302(5) 0.02582(14) Uani 1 1 d .
S1 S 0.17600(13) 0.76209(9) 0.21174(10) 0.0142(2) Uani 1 1 d .
N1 N 0.4999(4) 0.9279(3) 0.1796(3) 0.0120(8) Uani 1 1 d .
N2 N 0.3021(4) 0.8809(3) 0.0698(3) 0.0132(8) Uani 1 1 d .
C1 C 0.4080(5) 0.8541(4) 0.1532(4) 0.0131(10) Uani 1 1 d .
C2 C 0.4524(5) 1.0031(4) 0.1120(4) 0.0136(10) Uani 1 1 d .
C3 C 0.5082(5) 1.0924(4) 0.1055(4) 0.0155(10) Uani 1 1 d .
H3 H 0.5942 1.1139 0.1537 0.019 Uiso 1 1 calc R
C4 C 0.4322(5) 1.1488(4) 0.0251(4) 0.0163(10) Uani 1 1 d .
H4 H 0.4685 1.2099 0.0172 0.020 Uiso 1 1 calc R
C5 C 0.3039(5) 1.1187(4) -0.0448(4) 0.0169(10) Uani 1 1 d .
H5 H 0.2545 1.1600 -0.0982 0.020 Uiso 1 1 calc R
C6 C 0.2474(5) 1.0298(4) -0.0375(4) 0.0151(10) Uani 1 1 d .
H6 H 0.1605 1.0087 -0.0849 0.018 Uiso 1 1 calc R
C7 C 0.3237(5) 0.9737(3) 0.0420(4) 0.0117(9) Uani 1 1 d .
C8 C 0.6339(5) 0.9304(4) 0.2649(4) 0.0164(10) Uani 1 1 d .
H8A H 0.6939 0.9827 0.2547 0.020 Uiso 1 1 calc R
H8B H 0.6850 0.8694 0.2675 0.020 Uiso 1 1 calc R
C9 C 0.6120(5) 0.9457(4) 0.3642(4) 0.0172(11) Uani 1 1 d .
H9 H 0.5541 0.8912 0.3747 0.021 Uiso 1 1 calc R
C10 C 0.7572(6) 0.9429(4) 0.4475(4) 0.0210(11) Uani 1 1 d .
H10A H 0.8133 0.9982 0.4412 0.032 Uiso 1 1 calc R
H10B H 0.8066 0.8838 0.4421 0.032 Uiso 1 1 calc R
H10C H 0.7444 0.9448 0.5124 0.032 Uiso 1 1 calc R
C11 C 0.5327(6) 1.0379(4) 0.3645(4) 0.0227(12) Uani 1 1 d .
H11A H 0.5879 1.0922 0.3544 0.034 Uiso 1 1 calc R
H11B H 0.5184 1.0448 0.4286 0.034 Uiso 1 1 calc R
H11C H 0.4406 1.0362 0.3106 0.034 Uiso 1 1 calc R
C12 C 0.1739(5) 0.8244(4) 0.0261(4) 0.0144(10) Uani 1 1 d .
H12A H 0.1994 0.7578 0.0158 0.017 Uiso 1 1 calc R
H12B H 0.1170 0.8514 -0.0395 0.017 Uiso 1 1 calc R
C13 C 0.0876(5) 0.8249(4) 0.0945(4) 0.0150(10) Uani 1 1 d .
H13A H -0.0052 0.7942 0.0600 0.018 Uiso 1 1 calc R
H13B H 0.0697 0.8919 0.1091 0.018 Uiso 1 1 calc R
C14 C 0.1771(5) 0.8543(4) 0.3032(4) 0.0148(10) Uani 1 1 d .
H14 H 0.2152 0.9153 0.2859 0.018 Uiso 1 1 calc R
C15 C 0.2750(6) 0.8193(4) 0.4049(4) 0.0215(11) Uani 1 1 d .
H15A H 0.2705 0.8637 0.4567 0.032 Uiso 1 1 calc R
H15B H 0.3724 0.8160 0.4051 0.032 Uiso 1 1 calc R
H15C H 0.2447 0.7555 0.4181 0.032 Uiso 1 1 calc R
C16 C 0.0259(6) 0.8706(5) 0.3006(4) 0.0235(12) Uani 1 1 d .
H16A H -0.0119 0.8107 0.3171 0.035 Uiso 1 1 calc R
H16B H -0.0333 0.8915 0.2338 0.035 Uiso 1 1 calc R
H16C H 0.0257 0.9199 0.3493 0.035 Uiso 1 1 calc R

loop_
_atom_site_aniso_label
_atom_site_aniso_U_11
_atom_site_aniso_U_22
_atom_site_aniso_U_33
_atom_site_aniso_U_23
_atom_site_aniso_U_13
_atom_site_aniso_U_12
Pt1 0.01030(10) 0.01120(11) 0.01349(11) -0.00035(7) 0.00118(8) 0.00148(7)
Br1 0.0186(3) 0.0239(3) 0.0371(3) 0.0042(2) 0.0102(2) 0.0085(2)
Br2 0.0230(3) 0.0174(3) 0.0307(3) 0.0038(2) 0.0012(2) -0.0008(2)
S1 0.0107(5) 0.0137(6) 0.0168(6) 0.0013(5) 0.0029(5) -0.0003(4)
N1 0.0094(19) 0.015(2) 0.012(2) 0.0007(16) 0.0045(16) 0.0022(15)
N2 0.0112(19) 0.013(2) 0.014(2) 0.0004(17) 0.0026(16) 0.0005(16)
C1 0.011(2) 0.016(2) 0.011(2) -0.0025(19) 0.0031(19) 0.0013(18)
C2 0.013(2) 0.017(2) 0.013(2) 0.0002(19) 0.0069(19) 0.0040(19)
C3 0.014(2) 0.017(3) 0.017(3) 0.001(2) 0.008(2) 0.0020(19)
C4 0.019(2) 0.015(2) 0.019(3) -0.003(2) 0.011(2) 0.000(2)
C5 0.018(2) 0.018(3) 0.019(3) 0.003(2) 0.011(2) 0.007(2)
C6 0.010(2) 0.020(3) 0.015(3) 0.002(2) 0.005(2) 0.0054(19)
C7 0.012(2) 0.010(2) 0.015(2) -0.0013(19) 0.0066(19) 0.0031(18)
C8 0.010(2) 0.020(3) 0.016(3) 0.000(2) 0.001(2) 0.0029(19)
C9 0.009(2) 0.022(3) 0.018(3) -0.001(2) 0.002(2) -0.002(2)
C10 0.019(3) 0.024(3) 0.015(3) 0.000(2) 0.000(2) -0.001(2)
C11 0.020(3) 0.028(3) 0.016(3) -0.005(2) 0.002(2) 0.007(2)
C12 0.012(2) 0.017(2) 0.012(2) -0.0024(19) 0.0008(19) -0.0011(19)
C13 0.009(2) 0.017(2) 0.015(3) 0.001(2) -0.0009(19) 0.0013(18)
C14 0.016(2) 0.013(2) 0.015(3) 0.0014(19) 0.006(2) 0.0023(19)
C15 0.022(3) 0.026(3) 0.015(3) 0.002(2) 0.004(2) 0.000(2)
C16 0.015(2) 0.036(3) 0.020(3) 0.002(2) 0.008(2) 0.004(2)

loop_
_atom_type_symbol
_atom_type_description
_atom_type_scat_dispersion_real
_atom_type_scat_dispersion_imag
_atom_type_scat_source
C C 0.0033 0.0016 'International Tables Vol C Tables 4.2.6.8 and 6.1.1.4'
H H 0.0000 0.0000 'International Tables Vol C Tables 4.2.6.8 and 6.1.1.4'
N N 0.0061 0.0033 'International Tables Vol C Tables 4.2.6.8 and 6.1.1.4'
Br Br -0.2901 2.4595 'International Tables Vol C Tables 4.2.6.8 and 6.1.1.4'
Pt Pt -1.7033 8.3905 'International Tables Vol C Tables 4.2.6.8 and 6.1.1.4'
S S 0.1246 0.1234 'International Tables Vol C Tables 4.2.6.8 and 6.1.1.4'

loop_
_geom_angle_atom_site_label_1
_geom_angle_atom_site_label_2
_geom_angle_atom_site_label_3
_geom_angle
C1 Pt1 S1 90.62(14)
C1 Pt1 Br1 93.28(14)
S1 Pt1 Br1 171.86(4)
C1 Pt1 Br2 174.72(14)
S1 Pt1 Br2 84.99(4)
Br1 Pt1 Br2 91.45(2)
C13 S1 C14 101.4(2)
C13 S1 Pt1 107.65(17)
C14 S1 Pt1 109.20(17)
C1 N1 C2 110.1(4)
C1 N1 C8 126.4(4)
C2 N1 C8 123.5(4)
C1 N2 C7 110.9(4)
C1 N2 C12 122.7(4)
C7 N2 C12 125.7(4)
N1 C1 N2 106.9(4)
N1 C1 Pt1 131.1(4)
N2 C1 Pt1 121.7(4)
C3 C2 N1 132.5(5)
C3 C2 C7 121.0(5)
N1 C2 C7 106.6(4)
C2 C3 C4 116.6(5)
C3 C4 C5 122.1(5)
C6 C5 C4 121.2(5)
C7 C6 C5 116.5(5)
C6 C7 N2 131.9(5)
C6 C7 C2 122.6(5)
N2 C7 C2 105.5(4)
N1 C8 C9 112.9(4)
C11 C9 C8 111.5(5)
C11 C9 C10 112.3(5)
C8 C9 C10 108.3(4)
N2 C12 C13 109.9(4)
C12 C13 S1 112.5(3)
C16 C14 C15 112.4(4)
C16 C14 S1 109.0(4)
C15 C14 S1 107.2(4)

loop_
_geom_bond_atom_site_label_1
_geom_bond_atom_site_label_2
_geom_bond_distance
Pt1 C1 1.972(5)
Pt1 S1 2.2711(13)
Pt1 Br1 2.4410(6)
Pt1 Br2 2.4765(6)
S1 C13 1.828(5)
S1 C14 1.833(5)
N1 C1 1.349(6)
N1 C2 1.396(6)
N1 C8 1.474(6)
N2 C1 1.350(6)
N2 C7 1.395(6)
N2 C12 1.457(6)
C2 C3 1.384(7)
C2 C7 1.398(7)
C3 C4 1.386(7)
C4 C5 1.397(7)
C5 C6 1.385(7)
C6 C7 1.376(7)
C8 C9 1.523(7)
C9 C11 1.516(7)
C9 C10 1.535(7)
C12 C13 1.515(7)
C14 C16 1.526(7)
C14 C15 1.529(7)
